data_7121169
loop_
_publ_author_name
'Bao, Xiaoping'
'Wu, Xin'
'Berry, Stuart N.'
'Howe, Ethan N. W.'
'Chang, Young-Tae'
'Gale, Philip A.'

_publ_section_title
;
 Fluorescent squaramides as anion receptors and transmembrane anion
 transporters.
;
_journal_issue 11
_journal_name_full 'Chemical communications (Cambridge, England)'
_journal_page_first 1363
_journal_page_last 1366
_journal_paper_doi 10.1039/c7cc08706c
_journal_volume 54
_journal_year 2018
_chemical_formula_moiety 'C30 H30 N4 O4, C2 H6 O S'
_chemical_formula_sum 'C32 H36 N4 O5 S'
_chemical_formula_weight 588.71
_space_group_crystal_system monoclinic
_space_group_IT_number 14
_space_group_name_Hall '-P 2ybc'
_space_group_name_H-M_alt 'P 1 21/c 1'
_symmetry_space_group_name_Hall '-P 2ybc'
_symmetry_space_group_name_H-M 'P 1 21/c 1'
_atom_sites_solution_hydrogens mixed
_atom_sites_solution_primary dual
_audit_creation_date 2016-12-12
_audit_creation_method
;
Olex2 1.2
(compiled 2016.11.07 svn.r3352 for OlexSys, GUI svn.r5261)
;
_audit_update_record
;
2017-01-29 deposited with the CCDC.
2018-01-15 downloaded from the CCDC.
;
_cell_angle_alpha 90
_cell_angle_beta 103.132(4)
_cell_angle_gamma 90
_cell_formula_units_Z 4
_cell_length_a 19.7577(8)
_cell_length_b 9.1446(3)
_cell_length_c 16.6909(4)
_cell_measurement_reflns_used 9683
_cell_measurement_temperature 100(2)
_cell_measurement_theta_max 30.5510
_cell_measurement_theta_min 2.1390
_cell_volume 2936.79(18)
_computing_cell_refinement
'CrysAlisPro, Agilent Technologies, Version 1.171.37.31 (release 14-01-2014 CrysAlis171 .NET) (compiled Jan 14 2014,18:38:05)'
_computing_data_collection 'CrystalClear-SM Expert 3.1 b27 (Rigaku, 2013)'
_computing_data_reduction
'CrysAlisPro, Agilent Technologies, Version 1.171.37.31 (release 14-01-2014 CrysAlis171 .NET) (compiled Jan 14 2014,18:38:05)'
_computing_molecular_graphics 'Olex2 (Dolomanov et al., 2009)'
_computing_publication_material 'Olex2 (Dolomanov et al., 2009)'
_computing_structure_refinement 'ShelXL (Sheldrick, 2015)'
_computing_structure_solution 'ShelXT (Sheldrick, 2015)'
_diffrn_ambient_temperature 100(2)
_diffrn_detector 'CCD area detector'
_diffrn_detector_area_resol_mean 28.5714
_diffrn_detector_type 'Rigaku HG Saturn724+ (2x2 bin mode)'
_diffrn_measured_fraction_theta_full 0.998
_diffrn_measured_fraction_theta_max 0.996
_diffrn_measurement_details
;
#__ type_ start__ end____ width___ exp.time_
  1 omega -109.00   20.00   1.0000   15.0000
omega____ theta____ kappa____ phi______ frames
    -      -19.0000  -72.0000 -180.0000 129

#__ type_ start__ end____ width___ exp.time_
  2 omega -100.00    8.00   1.0000   15.0000
omega____ theta____ kappa____ phi______ frames
    -      -19.0000  -36.0000 -150.0000 108

#__ type_ start__ end____ width___ exp.time_
  3 omega  -36.00  -26.00   1.0000   15.0000
omega____ theta____ kappa____ phi______ frames
    -      -19.0000   72.0000  -60.0000 10

#__ type_ start__ end____ width___ exp.time_
  4 omega -109.00   20.00   1.0000   15.0000
omega____ theta____ kappa____ phi______ frames
    -      -19.0000  -72.0000 -150.0000 129

#__ type_ start__ end____ width___ exp.time_
  5 omega  -99.00  -57.00   1.0000   15.0000
omega____ theta____ kappa____ phi______ frames
    -      -19.0000  -36.0000   60.0000 42
;
_diffrn_measurement_device 'four-circle \k diffractometer'
_diffrn_measurement_device_type 'Rigaku AFC12 FRE-HF'
_diffrn_measurement_method 'profile data from \w-scans'
_diffrn_measurement_specimen_support 'MiTeGen MicroMesh'
_diffrn_orient_matrix_UB_11 -0.0368452000
_diffrn_orient_matrix_UB_12 0.0017749000
_diffrn_orient_matrix_UB_13 -0.0098512000
_diffrn_orient_matrix_UB_21 -0.0000734000
_diffrn_orient_matrix_UB_22 0.0006648000
_diffrn_orient_matrix_UB_23 -0.0425156000
_diffrn_orient_matrix_UB_31 -0.0008150000
_diffrn_orient_matrix_UB_32 -0.0775603000
_diffrn_orient_matrix_UB_33 -0.0005987000
_diffrn_radiation_collimation 0.3
_diffrn_radiation_monochromator 'Confocal mirrors, HF Varimax'
_diffrn_radiation_probe x-ray
_diffrn_radiation_type MoK\a
_diffrn_radiation_wavelength 0.71073
_diffrn_reflns_av_R_equivalents 0.0517
_diffrn_reflns_av_unetI/netI 0.0564
_diffrn_reflns_Laue_measured_fraction_full 0.998
_diffrn_reflns_Laue_measured_fraction_max 0.996
_diffrn_reflns_limit_h_max 22
_diffrn_reflns_limit_h_min -27
_diffrn_reflns_limit_k_max 12
_diffrn_reflns_limit_k_min -11
_diffrn_reflns_limit_l_max 22
_diffrn_reflns_limit_l_min -22
_diffrn_reflns_number 29590
_diffrn_reflns_point_group_measured_fraction_full 0.998
_diffrn_reflns_point_group_measured_fraction_max 0.996
_diffrn_reflns_theta_full 25.242
_diffrn_reflns_theta_max 29.125
_diffrn_reflns_theta_min 2.934
_diffrn_source 'Rotating Anode'
_diffrn_source_current 55.0
_diffrn_source_power 2.475
_diffrn_source_target Mo
_diffrn_source_type 'Rotating Anode'
_diffrn_source_voltage 45.0
_exptl_absorpt_coefficient_mu 0.158
_exptl_absorpt_correction_T_max 1.00000
_exptl_absorpt_correction_T_min 0.60246
_exptl_absorpt_correction_type multi-scan
_exptl_absorpt_process_details
'CrysAlisPro, Agilent Technologies, Version 1.171.37.31 (release 14-01-2014 CrysAlis171 .NET) (compiled Jan 14 2014,18:38:05) Empirical absorption correction using spherical harmonics, implemented in SCALE3 ABSPACK scaling algorithm.'
_exptl_crystal_colour 'clear yellow'
_exptl_crystal_colour_lustre clear
_exptl_crystal_colour_primary yellow
_exptl_crystal_density_diffrn 1.331
_exptl_crystal_description plate
_exptl_crystal_F_000 1248
_exptl_crystal_size_max 0.16
_exptl_crystal_size_mid 0.06
_exptl_crystal_size_min 0.01
_refine_diff_density_max 0.955
_refine_diff_density_min -1.299
_refine_diff_density_rms 0.071
_refine_ls_extinction_method none
_refine_ls_goodness_of_fit_ref 1.027
_refine_ls_hydrogen_treatment mixed
_refine_ls_matrix_type full
_refine_ls_number_parameters 494
_refine_ls_number_reflns 7870
_refine_ls_number_restraints 0
_refine_ls_restrained_S_all 1.027
_refine_ls_R_factor_all 0.1250
_refine_ls_R_factor_gt 0.0796
_refine_ls_shift/su_max 0.000
_refine_ls_shift/su_mean 0.000
_refine_ls_structure_factor_coef Fsqd
_refine_ls_weighting_details 'w=1/[\s^2^(Fo^2^)+(0.0780P)^2^+4.4273P] where P=(Fo^2^+2Fc^2^)/3'
_refine_ls_weighting_scheme calc
_refine_ls_wR_factor_gt 0.1783
_refine_ls_wR_factor_ref 0.2038
_reflns_Friedel_coverage 0.000
_reflns_number_gt 5082
_reflns_number_total 7870
_reflns_threshold_expression 'I > 2\s(I)'
_cod_data_source_file c7cc08706c2.cif
_cod_data_source_block 2016eh003_k
_cod_depositor_comments 'Adding full bibliography for 7121169.cif.'
_cod_original_cell_volume 2936.79(17)
_cod_database_code 7121169
_shelx_space_group_comment
;
The symmetry employed for this shelxl refinement is uniquely defined
by the following loop, which should always be used as a source of
symmetry information in preference to the above space-group names.
They are only intended as comments.
;
_diffrn_measurement_device_type2 'Rigaku AFC12 (Right)'
_reflns_odcompleteness_completeness 92.41
_reflns_odcompleteness_iscentric 1
_reflns_odcompleteness_theta 30.80
_olex2_refinement_description
;
1. Fixed Uiso
 At 1.5 times of:
  All C(H,H,H) groups
2. Uiso/Uaniso restraints and constraints
Uanis(S1A') = Uanis(S1A) = Uanis(O1A)
Uanis(C1A) = Uanis(C1A')
Uanis(C2A') = Uanis(C2A)
Uanis(C1A) = Uanis(C1A') = Uanis(S1A') = Uanis(S1A) = Uanis(C2A') = Uanis(C2A)
= Uanis(O1A)
3. Others
 Fixed Sof: S1A(0.9) S1A'(0.1) C1A(0.9) H1AA(0.9) H1AB(0.9) H1AC(0.9)
 C1A'(0.1) H1A'(0.1) H1B'(0.1) H1C'(0.1) C2A(0.9) H2AA(0.9) H2AB(0.9) H2AC(0.9)
 C2A'(0.1) H2A'(0.1) H2B'(0.1) H2C'(0.1)
4.a Idealised Me refined as rotating group:
 C1A(H1AA,H1AB,H1AC), C1A'(H1A',H1B',H1C'), C2A(H2AA,H2AB,H2AC), C2A'(H2A',
 H2B',H2C')
;
_shelx_shelxl_version_number 2014/7
_olex2_exptl_crystal_mounting_method 'The single crystal was mounted on a MiTeGen Dual-Thickness MicroLoop support.'
_olex2_submission_special_instructions 'No special instructions were received'

loop_
_space_group_symop_operation_xyz
'x, y, z'
'-x, y+1/2, -z+1/2'
'-x, -y, -z'
'x, -y-1/2, z-1/2'

loop_
_atom_site_label
_atom_site_type_symbol
_atom_site_fract_x
_atom_site_fract_y
_atom_site_fract_z
_atom_site_U_iso_or_equiv
_atom_site_adp_type
_atom_site_occupancy
_atom_site_site_symmetry_order
_atom_site_calc_flag
_atom_site_refinement_flags_posn
_atom_site_refinement_flags_occupancy
_atom_site_disorder_assembly
_atom_site_disorder_group
O1 O 0.66864(9) 0.79160(19) 0.37604(9) 0.0340(4) Uani 1 1 d . . . .
O2 O 0.53901(9) 0.76588(19) 0.46406(10) 0.0354(4) Uani 1 1 d . . . .
O3 O 0.16137(9) 0.20124(18) 0.81597(10) 0.0346(4) Uani 1 1 d . . . .
O4 O 0.14164(9) 0.5290(2) 1.01425(10) 0.0397(4) Uani 1 1 d . . . .
N1 N 0.75095(10) 0.5292(2) 0.51049(10) 0.0264(4) Uani 1 1 d . . . .
N2 N 0.61960(10) 0.5160(2) 0.58808(11) 0.0290(4) Uani 1 1 d . . . .
N3 N 0.45865(11) 0.5135(2) 0.86812(11) 0.0316(5) Uani 1 1 d . . . .
N4 N 0.15095(10) 0.3666(2) 0.91354(11) 0.0289(4) Uani 1 1 d . . . .
C1 C 0.69134(12) 0.6040(2) 0.49106(12) 0.0255(5) Uani 1 1 d . . . .
C2 C 0.63369(12) 0.5956(2) 0.52766(12) 0.0265(5) Uani 1 1 d . . . .
C3 C 0.65636(12) 0.7191(2) 0.43251(12) 0.0276(5) Uani 1 1 d . . . .
C4 C 0.59633(13) 0.7073(3) 0.47314(13) 0.0292(5) Uani 1 1 d . . . .
C5 C 0.55468(13) 0.5333(3) 0.61491(13) 0.0308(5) Uani 1 1 d . . . .
C6 C 0.56197(13) 0.4757(3) 0.70191(13) 0.0312(5) Uani 1 1 d . . . .
C7 C 0.49799(13) 0.5105(3) 0.73496(13) 0.0315(5) Uani 1 1 d . . . .
C8 C 0.50719(13) 0.4539(3) 0.82312(13) 0.0292(5) Uani 1 1 d . . . .
C9 C 0.39359(12) 0.4652(2) 0.86532(12) 0.0267(5) Uani 1 1 d . . . .
C10 C 0.36193(12) 0.3567(3) 0.80948(13) 0.0282(5) Uani 1 1 d . . . .
C11 C 0.29573(12) 0.3053(2) 0.80882(12) 0.0276(5) Uani 1 1 d . . . .
C12 C 0.25738(12) 0.3598(3) 0.86194(12) 0.0269(5) Uani 1 1 d . . . .
C13 C 0.28652(12) 0.4726(2) 0.91755(12) 0.0247(5) Uani 1 1 d . . . .
C14 C 0.35437(12) 0.5269(2) 0.92059(12) 0.0258(5) Uani 1 1 d . . . .
C15 C 0.24736(12) 0.5326(2) 0.97087(12) 0.0265(5) Uani 1 1 d . . . .
C16 C 0.27478(12) 0.6424(3) 1.02524(13) 0.0295(5) Uani 1 1 d . . . .
C17 C 0.34179(13) 0.6951(3) 1.02861(13) 0.0291(5) Uani 1 1 d . . . .
C18 C 0.38096(12) 0.6379(3) 0.97766(13) 0.0271(5) Uani 1 1 d . . . .
C19 C 0.18815(13) 0.3020(3) 0.86056(13) 0.0295(5) Uani 1 1 d . . . .
C20 C 0.17675(12) 0.4785(3) 0.96900(13) 0.0306(5) Uani 1 1 d . . . .
C21 C 0.07995(13) 0.3107(3) 0.91036(14) 0.0336(6) Uani 1 1 d . . . .
C22 C 0.02734(14) 0.3588(3) 0.83245(15) 0.0370(6) Uani 1 1 d . . . .
C23 C 0.02141(14) 0.5228(3) 0.81830(16) 0.0394(6) Uani 1 1 d . . . .
C24 C -0.00484(16) 0.6066(3) 0.88378(18) 0.0479(7) Uani 1 1 d . . . .
C25 C 0.80650(12) 0.5257(2) 0.47031(12) 0.0263(5) Uani 1 1 d . . . .
C26 C 0.81120(13) 0.6226(3) 0.40743(13) 0.0294(5) Uani 1 1 d . . . .
C27 C 0.86614(13) 0.6099(3) 0.36902(14) 0.0336(6) Uani 1 1 d . . . .
C28 C 0.91672(14) 0.5045(3) 0.39330(15) 0.0390(6) Uani 1 1 d . . . .
C29 C 0.91254(13) 0.4101(3) 0.45689(15) 0.0373(6) Uani 1 1 d . . . .
C30 C 0.85766(13) 0.4199(3) 0.49553(13) 0.0311(5) Uani 1 1 d . . . .
H1N H 0.7546(13) 0.466(3) 0.5486(15) 0.035(7) Uiso 1 1 d . . . .
H2N H 0.6489(12) 0.450(3) 0.6130(14) 0.027(6) Uiso 1 1 d . . . .
H3N H 0.4773(13) 0.583(3) 0.8996(16) 0.035(7) Uiso 1 1 d . . . .
H5A H 0.5434(13) 0.642(3) 0.6123(15) 0.034(7) Uiso 1 1 d . . . .
H5B H 0.5199(13) 0.479(3) 0.5800(16) 0.037(7) Uiso 1 1 d . . . .
H6A H 0.6021(12) 0.525(3) 0.7373(15) 0.030(6) Uiso 1 1 d . . . .
H6B H 0.5691(13) 0.366(3) 0.6993(16) 0.037(7) Uiso 1 1 d . . . .
H7A H 0.4931(13) 0.617(3) 0.7367(15) 0.035(7) Uiso 1 1 d . . . .
H7B H 0.4522(13) 0.469(3) 0.6982(15) 0.035(7) Uiso 1 1 d . . . .
H8A H 0.5027(12) 0.348(3) 0.8223(14) 0.024(6) Uiso 1 1 d . . . .
H8B H 0.5536(13) 0.484(3) 0.8547(15) 0.033(7) Uiso 1 1 d . . . .
H10 H 0.3875(13) 0.318(3) 0.7696(15) 0.031(7) Uiso 1 1 d . . . .
H11 H 0.2757(12) 0.228(3) 0.7716(14) 0.026(6) Uiso 1 1 d . . . .
H16 H 0.2487(13) 0.679(3) 1.0600(16) 0.039(7) Uiso 1 1 d . . . .
H17 H 0.3603(11) 0.770(2) 1.0641(13) 0.020(6) Uiso 1 1 d . . . .
H18 H 0.4219(12) 0.676(3) 0.9803(14) 0.026(6) Uiso 1 1 d . . . .
H21A H 0.0829(12) 0.206(3) 0.9112(14) 0.029(6) Uiso 1 1 d . . . .
H21B H 0.0669(13) 0.348(3) 0.9601(15) 0.032(7) Uiso 1 1 d . . . .
H22A H -0.0204(15) 0.326(3) 0.8383(17) 0.048(8) Uiso 1 1 d . . . .
H22B H 0.0399(14) 0.314(3) 0.7794(17) 0.049(8) Uiso 1 1 d . . . .
H23A H 0.0682(15) 0.562(3) 0.8122(17) 0.049(8) Uiso 1 1 d . . . .
H23B H -0.0145(14) 0.542(3) 0.7651(16) 0.042(8) Uiso 1 1 d . . . .
H24A H -0.0116(15) 0.722(3) 0.8709(18) 0.055(9) Uiso 1 1 d . . . .
H24B H 0.0298(15) 0.596(3) 0.9379(18) 0.052(8) Uiso 1 1 d . . . .
H24C H -0.0530(16) 0.568(3) 0.8853(18) 0.058(9) Uiso 1 1 d . . . .
H26 H 0.7787(13) 0.697(3) 0.3905(15) 0.034(7) Uiso 1 1 d . . . .
H27 H 0.8679(12) 0.676(3) 0.3246(15) 0.029(6) Uiso 1 1 d . . . .
H28 H 0.9547(14) 0.498(3) 0.3660(16) 0.040(7) Uiso 1 1 d . . . .
H29 H 0.9464(14) 0.336(3) 0.4748(17) 0.044(8) Uiso 1 1 d . . . .
H30 H 0.8548(13) 0.351(3) 0.5378(16) 0.041(7) Uiso 1 1 d . . . .
S1A S 0.79386(4) 0.29671(9) 0.72245(4) 0.04118(17) Uani 0.9 1 d . P A 1
S1A' S 0.7556(4) 0.3662(8) 0.7414(3) 0.04118(17) Uani 0.1 1 d . P A 2
O1A O 0.74218(9) 0.3539(2) 0.64777(9) 0.04118(17) Uani 1 1 d . . . .
C1A C 0.74372(16) 0.1829(4) 0.77449(16) 0.04118(17) Uani 0.9 1 d . P A 1
H1AA H 0.7039 0.2363 0.7826 0.062 Uiso 0.9 1 calc GR P A 1
H1AB H 0.7718 0.1541 0.8269 0.062 Uiso 0.9 1 calc GR P A 1
H1AC H 0.7286 0.0975 0.7419 0.062 Uiso 0.9 1 calc GR P A 1
C1A' C 0.7732(14) 0.180(3) 0.7740(15) 0.04118(17) Uani 0.1 1 d . P A 2
H1A' H 0.7776 0.1213 0.7278 0.062 Uiso 0.1 1 calc GR P A 2
H1B' H 0.7357 0.1435 0.7961 0.062 Uiso 0.1 1 calc GR P A 2
H1C' H 0.8157 0.1759 0.8155 0.062 Uiso 0.1 1 calc GR P A 2
C2A C 0.80650(16) 0.4440(4) 0.79512(15) 0.04118(17) Uani 0.9 1 d . P A 1
H2AA H 0.8293 0.5237 0.7746 0.062 Uiso 0.9 1 calc GR P A 1
H2AB H 0.8347 0.4111 0.8466 0.062 Uiso 0.9 1 calc GR P A 1
H2AC H 0.7623 0.4761 0.8031 0.062 Uiso 0.9 1 calc GR P A 1
C2A' C 0.8380(14) 0.394(3) 0.7811(14) 0.04118(17) Uani 0.1 1 d . P A 2
H2A' H 0.8650 0.3206 0.7614 0.062 Uiso 0.1 1 calc GR P A 2
H2B' H 0.8465 0.3884 0.8400 0.062 Uiso 0.1 1 calc GR P A 2
H2C' H 0.8510 0.4889 0.7653 0.062 Uiso 0.1 1 calc GR P A 2

loop_
_atom_site_aniso_label
_atom_site_aniso_U_11
_atom_site_aniso_U_22
_atom_site_aniso_U_33
_atom_site_aniso_U_23
_atom_site_aniso_U_13
_atom_site_aniso_U_12
O1 0.0487(10) 0.0341(9) 0.0207(7) 0.0049(7) 0.0110(7) 0.0027(8)
O2 0.0379(9) 0.0347(9) 0.0344(8) 0.0031(7) 0.0099(7) 0.0070(8)
O3 0.0452(9) 0.0304(8) 0.0282(7) -0.0022(7) 0.0089(7) -0.0055(8)
O4 0.0392(9) 0.0510(11) 0.0322(8) -0.0100(8) 0.0151(7) -0.0027(8)
N1 0.0369(10) 0.0273(9) 0.0163(7) 0.0043(7) 0.0088(7) 0.0028(8)
N2 0.0403(10) 0.0275(10) 0.0217(8) 0.0020(7) 0.0124(7) 0.0049(8)
N3 0.0405(10) 0.0346(10) 0.0231(8) -0.0082(8) 0.0144(8) -0.0050(9)
N4 0.0342(10) 0.0301(10) 0.0235(8) 0.0017(8) 0.0093(7) -0.0022(8)
C1 0.0366(11) 0.0239(10) 0.0166(8) -0.0044(8) 0.0075(8) -0.0005(9)
C2 0.0376(11) 0.0243(10) 0.0184(8) -0.0040(8) 0.0082(8) -0.0011(9)
C3 0.0397(12) 0.0255(11) 0.0173(8) -0.0029(8) 0.0058(8) -0.0002(10)
C4 0.0405(12) 0.0263(11) 0.0211(9) -0.0026(9) 0.0076(9) -0.0009(10)
C5 0.0360(12) 0.0346(12) 0.0237(9) -0.0025(9) 0.0106(9) -0.0041(10)
C6 0.0394(12) 0.0317(12) 0.0258(10) 0.0009(9) 0.0145(9) 0.0003(10)
C7 0.0381(12) 0.0341(12) 0.0255(10) 0.0021(9) 0.0137(9) 0.0000(10)
C8 0.0390(12) 0.0279(11) 0.0236(9) -0.0018(9) 0.0130(9) 0.0012(10)
C9 0.0378(11) 0.0262(11) 0.0184(8) 0.0040(8) 0.0108(8) 0.0016(9)
C10 0.0402(12) 0.0268(11) 0.0203(9) 0.0011(8) 0.0127(8) 0.0021(10)
C11 0.0401(12) 0.0249(11) 0.0179(8) 0.0011(8) 0.0072(8) 0.0001(10)
C12 0.0352(11) 0.0284(11) 0.0176(8) 0.0042(8) 0.0073(8) 0.0008(10)
C13 0.0351(11) 0.0233(10) 0.0164(8) 0.0035(8) 0.0075(8) 0.0021(9)
C14 0.0368(11) 0.0247(10) 0.0173(8) 0.0022(8) 0.0087(8) 0.0020(9)
C15 0.0351(11) 0.0278(11) 0.0182(8) 0.0026(8) 0.0093(8) 0.0000(9)
C16 0.0373(12) 0.0331(12) 0.0202(9) 0.0006(9) 0.0111(8) 0.0035(10)
C17 0.0416(12) 0.0273(11) 0.0182(9) -0.0035(9) 0.0062(9) -0.0013(10)
C18 0.0335(11) 0.0273(11) 0.0219(9) 0.0001(8) 0.0091(8) -0.0007(10)
C19 0.0423(12) 0.0269(11) 0.0196(9) 0.0056(9) 0.0080(9) 0.0036(10)
C20 0.0372(12) 0.0337(12) 0.0224(9) 0.0036(9) 0.0097(9) 0.0027(10)
C21 0.0393(12) 0.0330(13) 0.0296(10) 0.0020(10) 0.0102(9) -0.0044(11)
C22 0.0387(13) 0.0387(13) 0.0331(11) -0.0037(11) 0.0071(10) -0.0006(11)
C23 0.0406(13) 0.0435(14) 0.0344(12) 0.0051(11) 0.0092(10) 0.0038(12)
C24 0.0485(16) 0.0461(16) 0.0472(15) -0.0063(13) 0.0071(13) 0.0080(14)
C25 0.0353(11) 0.0265(11) 0.0177(8) -0.0032(8) 0.0072(8) -0.0029(9)
C26 0.0383(12) 0.0286(11) 0.0214(9) -0.0012(9) 0.0068(9) -0.0005(10)
C27 0.0418(13) 0.0359(13) 0.0249(10) 0.0030(10) 0.0116(9) -0.0074(11)
C28 0.0389(13) 0.0478(15) 0.0345(11) 0.0040(11) 0.0170(10) 0.0015(12)
C29 0.0370(12) 0.0411(14) 0.0346(11) 0.0034(11) 0.0096(10) 0.0071(11)
C30 0.0388(12) 0.0320(12) 0.0234(9) 0.0032(9) 0.0093(9) 0.0011(10)
S1A 0.0447(3) 0.0581(4) 0.0217(2) 0.0125(3) 0.0094(2) 0.0097(3)
S1A' 0.0447(3) 0.0581(4) 0.0217(2) 0.0125(3) 0.0094(2) 0.0097(3)
O1A 0.0447(3) 0.0581(4) 0.0217(2) 0.0125(3) 0.0094(2) 0.0097(3)
C1A 0.0447(3) 0.0581(4) 0.0217(2) 0.0125(3) 0.0094(2) 0.0097(3)
C1A' 0.0447(3) 0.0581(4) 0.0217(2) 0.0125(3) 0.0094(2) 0.0097(3)
C2A 0.0447(3) 0.0581(4) 0.0217(2) 0.0125(3) 0.0094(2) 0.0097(3)
C2A' 0.0447(3) 0.0581(4) 0.0217(2) 0.0125(3) 0.0094(2) 0.0097(3)

loop_
_atom_type_symbol
_atom_type_description
_atom_type_scat_dispersion_real
_atom_type_scat_dispersion_imag
_atom_type_scat_source
C C 0.0033 0.0016 'International Tables Vol C Tables 4.2.6.8 and 6.1.1.4'
H H 0.0000 0.0000 'International Tables Vol C Tables 4.2.6.8 and 6.1.1.4'
N N 0.0061 0.0033 'International Tables Vol C Tables 4.2.6.8 and 6.1.1.4'
O O 0.0106 0.0060 'International Tables Vol C Tables 4.2.6.8 and 6.1.1.4'
S S 0.1246 0.1234 'International Tables Vol C Tables 4.2.6.8 and 6.1.1.4'

loop_
_geom_angle_atom_site_label_1
_geom_angle_atom_site_label_2
_geom_angle_atom_site_label_3
_geom_angle
C1 N1 C25 129.36(18)
C1 N1 H1N 116.7(18)
C25 N1 H1N 113.4(18)
C2 N2 C5 121.7(2)
C2 N2 H2N 120.8(16)
C5 N2 H2N 117.5(16)
C8 N3 H3N 110.8(18)
C9 N3 C8 126.5(2)
C9 N3 H3N 122.6(18)
C19 N4 C21 117.33(19)
C20 N4 C19 124.2(2)
C20 N4 C21 118.5(2)
N1 C1 C2 128.4(2)
N1 C1 C3 140.4(2)
C2 C1 C3 91.29(18)
N2 C2 C1 133.6(2)
N2 C2 C4 134.3(2)
C1 C2 C4 92.06(18)
O1 C3 C1 138.0(2)
O1 C3 C4 134.9(2)
C1 C3 C4 87.08(17)
O2 C4 C2 134.9(2)
O2 C4 C3 135.5(2)
C2 C4 C3 89.58(18)
N2 C5 C6 110.86(19)
N2 C5 H5A 107.0(15)
N2 C5 H5B 108.8(17)
C6 C5 H5A 110.5(14)
C6 C5 H5B 107.9(16)
H5A C5 H5B 112(2)
C5 C6 C7 111.5(2)
C5 C6 H6A 107.6(15)
C5 C6 H6B 106.5(15)
C7 C6 H6A 108.0(15)
C7 C6 H6B 111.0(16)
H6A C6 H6B 112(2)
C6 C7 C8 110.49(19)
C6 C7 H7A 108.3(16)
C6 C7 H7B 113.0(15)
C8 C7 H7A 107.4(15)
C8 C7 H7B 109.8(14)
H7A C7 H7B 108(2)
N3 C8 C7 114.95(19)
N3 C8 H8A 108.2(15)
N3 C8 H8B 105.2(15)
C7 C8 H8A 109.4(14)
C7 C8 H8B 108.3(15)
H8A C8 H8B 111(2)
N3 C9 C10 122.0(2)
N3 C9 C14 119.6(2)
C10 C9 C14 118.4(2)
C9 C10 H10 118.8(14)
C11 C10 C9 121.3(2)
C11 C10 H10 119.8(14)
C10 C11 H11 120.0(15)
C12 C11 C10 121.7(2)
C12 C11 H11 118.2(15)
C11 C12 C13 118.8(2)
C11 C12 C19 120.4(2)
C13 C12 C19 120.8(2)
C12 C13 C14 121.1(2)
C15 C13 C12 119.6(2)
C15 C13 C14 119.23(19)
C13 C14 C9 118.60(19)
C18 C14 C9 122.7(2)
C18 C14 C13 118.7(2)
C13 C15 C20 120.4(2)
C16 C15 C13 120.4(2)
C16 C15 C20 119.1(2)
C15 C16 C17 120.3(2)
C15 C16 H16 119.1(16)
C17 C16 H16 120.5(16)
C16 C17 H17 120.9(14)
C18 C17 C16 120.3(2)
C18 C17 H17 118.8(15)
C14 C18 H18 121.5(16)
C17 C18 C14 121.0(2)
C17 C18 H18 117.3(16)
O3 C19 N4 118.9(2)
O3 C19 C12 123.7(2)
N4 C19 C12 117.4(2)
O4 C20 N4 120.8(2)
O4 C20 C15 121.7(2)
N4 C20 C15 117.5(2)
N4 C21 C22 112.6(2)
N4 C21 H21A 106.9(15)
N4 C21 H21B 106.2(15)
C22 C21 H21A 109.0(14)
C22 C21 H21B 111.1(14)
H21A C21 H21B 111(2)
C21 C22 H22A 107.4(16)
C21 C22 H22B 110.8(15)
C23 C22 C21 115.4(2)
C23 C22 H22A 105.4(17)
C23 C22 H22B 106.3(16)
H22A C22 H22B 111(2)
C22 C23 C24 114.4(2)
C22 C23 H23A 108.7(17)
C22 C23 H23B 108.6(16)
C24 C23 H23A 111.3(17)
C24 C23 H23B 104.9(16)
H23A C23 H23B 109(2)
C23 C24 H24A 113.4(17)
C23 C24 H24B 108.7(18)
C23 C24 H24C 108.5(18)
H24A C24 H24B 108(2)
H24A C24 H24C 106(2)
H24B C24 H24C 113(2)
C26 C25 N1 122.4(2)
C26 C25 C30 120.1(2)
C30 C25 N1 117.5(2)
C25 C26 H26 122.3(16)
C27 C26 C25 119.2(2)
C27 C26 H26 118.5(16)
C26 C27 H27 118.3(15)
C28 C27 C26 120.9(2)
C28 C27 H27 120.8(15)
C27 C28 C29 119.6(2)
C27 C28 H28 119.4(16)
C29 C28 H28 120.9(16)
C28 C29 H29 121.6(18)
C30 C29 C28 120.4(2)
C30 C29 H29 117.9(18)
C25 C30 H30 121.3(17)
C29 C30 C25 119.7(2)
C29 C30 H30 119.0(17)
O1A S1A C1A 104.84(12)
O1A S1A C2A 105.17(12)
C1A S1A C2A 96.64(15)
O1A S1A' C1A' 102.5(9)
O1A S1A' C2A' 110.6(10)
C2A' S1A' C1A' 85.3(14)
S1A C1A H1AA 109.5
S1A C1A H1AB 109.5
S1A C1A H1AC 109.5
H1AA C1A H1AB 109.5
H1AA C1A H1AC 109.5
H1AB C1A H1AC 109.5
S1A' C1A' H1A' 109.5
S1A' C1A' H1B' 109.5
S1A' C1A' H1C' 109.5
H1A' C1A' H1B' 109.5
H1A' C1A' H1C' 109.5
H1B' C1A' H1C' 109.5
S1A C2A H2AA 109.5
S1A C2A H2AB 109.5
S1A C2A H2AC 109.5
H2AA C2A H2AB 109.5
H2AA C2A H2AC 109.5
H2AB C2A H2AC 109.5
S1A' C2A' H2A' 109.5
S1A' C2A' H2B' 109.5
S1A' C2A' H2C' 109.5
H2A' C2A' H2B' 109.5
H2A' C2A' H2C' 109.5
H2B' C2A' H2C' 109.5

loop_
_geom_bond_atom_site_label_1
_geom_bond_atom_site_label_2
_geom_bond_distance
O1 C3 1.221(3)
O2 C4 1.231(3)
O3 C19 1.226(3)
O4 C20 1.226(3)
N1 C1 1.336(3)
N1 C25 1.411(3)
N1 H1N 0.85(3)
N2 C2 1.323(3)
N2 C5 1.460(3)
N2 H2N 0.87(2)
N3 C8 1.452(3)
N3 C9 1.350(3)
N3 H3N 0.85(3)
N4 C19 1.402(3)
N4 C20 1.396(3)
N4 C21 1.483(3)
C1 C2 1.412(3)
C1 C3 1.495(3)
C2 C4 1.453(3)
C3 C4 1.498(3)
C5 C6 1.520(3)
C5 H5A 1.02(3)
C5 H5B 0.94(3)
C6 C7 1.523(3)
C6 H6A 0.98(2)
C6 H6B 1.01(3)
C7 C8 1.531(3)
C7 H7A 0.98(3)
C7 H7B 1.04(2)
C8 H8A 0.97(2)
C8 H8B 0.99(2)
C9 C10 1.407(3)
C9 C14 1.447(3)
C10 C11 1.388(3)
C10 H10 0.99(3)
C11 C12 1.383(3)
C11 H11 0.97(2)
C12 C13 1.420(3)
C12 C19 1.462(3)
C13 C14 1.420(3)
C13 C15 1.416(3)
C14 C18 1.409(3)
C15 C16 1.379(3)
C15 C20 1.474(3)
C16 C17 1.398(3)
C16 H16 0.92(3)
C17 C18 1.377(3)
C17 H17 0.92(2)
C18 H18 0.87(2)
C21 C22 1.533(3)
C21 H21A 0.96(3)
C21 H21B 0.98(3)
C22 C23 1.518(4)
C22 H22A 1.02(3)
C22 H22B 1.06(3)
C23 C24 1.519(4)
C23 H23A 1.02(3)
C23 H23B 1.02(3)
C24 H24A 1.08(3)
C24 H24B 1.01(3)
C24 H24C 1.02(3)
C25 C26 1.393(3)
C25 C30 1.393(3)
C26 C27 1.385(4)
C26 H26 0.94(3)
C27 C28 1.381(4)
C27 H27 0.96(2)
C28 C29 1.385(4)
C28 H28 0.96(3)
C29 C30 1.385(4)
C29 H29 0.95(3)
C30 H30 0.96(3)
S1A O1A 1.5138(17)
S1A C1A 1.791(3)
S1A C2A 1.792(3)
S1A' O1A 1.529(6)
S1A' C1A' 1.80(3)
S1A' C2A' 1.63(3)
C1A H1AA 0.9600
C1A H1AB 0.9600
C1A H1AC 0.9600
C1A' H1A' 0.9600
C1A' H1B' 0.9600
C1A' H1C' 0.9600
C2A H2AA 0.9600
C2A H2AB 0.9600
C2A H2AC 0.9600
C2A' H2A' 0.9600
C2A' H2B' 0.9600
C2A' H2C' 0.9600
